data_4516582
loop_
_publ_author_name
'Zhang, Huijie'
'Fan, Ruiqing'
'Chen, Wei'
'Fan, Jizhuang'
'Dong, Yuwei'
'Song, Yang'
'Du, Xi'
'Wang, Ping'
'Yang, Yulin'

_publ_section_title
;
 3D Lanthanide Metal--Organic Frameworks Based on Mono-, Tri-, and
 Heterometallic Tetranuclear Clusters as Highly Selective and Sensitive
 Luminescent Sensor for Fe3+ and Cu2+ Ions
;
_journal_issue 9
_journal_name_full 'Crystal Growth &amp; Design'
_journal_page_first 5429
_journal_paper_doi 10.1021/acs.cgd.6b00903
_journal_volume 16
_journal_year 2016
_chemical_formula_sum 'C16.5 H6.5 Eu1.5 O12'
_chemical_formula_weight 624.66
_space_group_crystal_system monoclinic
_space_group_IT_number 15
_space_group_name_Hall '-C 2yc'
_space_group_name_H-M_alt 'C 1 2/c 1'
_atom_sites_solution_hydrogens mixed
_audit_creation_method SHELXL-2014/7
_cell_angle_alpha 90
_cell_angle_beta 106.369(2)
_cell_angle_gamma 90
_cell_formula_units_Z 8
_cell_length_a 23.0599(17)
_cell_length_b 11.0050(8)
_cell_length_c 20.9497(16)
_cell_measurement_reflns_used 4931
_cell_measurement_temperature 173(2)
_cell_measurement_theta_max 25.991
_cell_measurement_theta_min 3.071
_cell_volume 5101.0(7)
_computing_cell_refinement 'SAINT (Bruker, 2005)'
_computing_data_collection 'APEX2 (Bruker, 2005)'
_computing_data_reduction SAINT
_computing_structure_refinement 'SHELXL-2014/7 (Sheldrick, 2014)'
_diffrn_ambient_temperature 173(2)
_diffrn_measured_fraction_theta_full 0.992
_diffrn_measured_fraction_theta_max 0.981
_diffrn_measurement_device_type 'Bruker Smart APEX CCD area detector'
_diffrn_measurement_method 'phi and omega scans'
_diffrn_radiation_type MoK\a
_diffrn_radiation_wavelength 0.71073
_diffrn_reflns_av_R_equivalents 0.0798
_diffrn_reflns_av_unetI/netI 0.0885
_diffrn_reflns_Laue_measured_fraction_full 0.992
_diffrn_reflns_Laue_measured_fraction_max 0.981
_diffrn_reflns_limit_h_max 28
_diffrn_reflns_limit_h_min -28
_diffrn_reflns_limit_k_max 13
_diffrn_reflns_limit_k_min -13
_diffrn_reflns_limit_l_max 25
_diffrn_reflns_limit_l_min -25
_diffrn_reflns_number 15098
_diffrn_reflns_point_group_measured_fraction_full 0.992
_diffrn_reflns_point_group_measured_fraction_max 0.981
_diffrn_reflns_theta_full 25.242
_diffrn_reflns_theta_max 25.991
_diffrn_reflns_theta_min 3.071
_diffrn_source 'fine-focus sealed tube'
_exptl_absorpt_coefficient_mu 3.714
_exptl_absorpt_correction_T_max 0.620
_exptl_absorpt_correction_T_min 0.521
_exptl_absorpt_correction_type multi-scan
_exptl_absorpt_process_details SADABS
_exptl_crystal_colour colorless
_exptl_crystal_density_diffrn 1.627
_exptl_crystal_density_method 'not measured'
_exptl_crystal_description block
_exptl_crystal_F_000 2368
_exptl_crystal_size_max 0.190
_exptl_crystal_size_mid 0.150
_exptl_crystal_size_min 0.130
_platon_squeeze_details
;
;
_refine_diff_density_max 1.569
_refine_diff_density_min -2.795
_refine_diff_density_rms 0.204
_refine_ls_extinction_method none
_refine_ls_goodness_of_fit_ref 1.036
_refine_ls_hydrogen_treatment constr
_refine_ls_matrix_type full
_refine_ls_number_parameters 277
_refine_ls_number_reflns 4931
_refine_ls_number_restraints 6
_refine_ls_restrained_S_all 1.036
_refine_ls_R_factor_all 0.0811
_refine_ls_R_factor_gt 0.0498
_refine_ls_shift/su_max 0.001
_refine_ls_shift/su_mean 0.000
_refine_ls_structure_factor_coef Fsqd
_refine_ls_weighting_details 'w=1/[\s^2^(Fo^2^)+(0.0653P)^2^+4.2031P] where P=(Fo^2^+2Fc^2^)/3'
_refine_ls_weighting_scheme calc
_refine_ls_wR_factor_gt 0.1196
_refine_ls_wR_factor_ref 0.1287
_reflns_Friedel_coverage 0.000
_reflns_number_gt 3545
_reflns_number_total 4931
_reflns_threshold_expression 'I > 2\s(I)'
_cod_data_source_file cg6b00903_si_002.cif
_cod_data_source_block z2
_cod_original_sg_symbol_H-M 'C 2/c'
_cod_original_formula_sum 'C16.50 H6.50 Eu1.50 O12'
_cod_database_code 4516582
_shelx_shelxl_version_number 2014/7
_shelx_space_group_comment
;
The symmetry employed for this shelxl refinement is uniquely defined
by the following loop, which should always be used as a source of
symmetry information in preference to the above space-group names.
They are only intended as comments.
;
_shelx_estimated_absorpt_t_min 0.539
_shelx_estimated_absorpt_t_max 0.644

loop_
_space_group_symop_operation_xyz
'x, y, z'
'-x, y, -z+1/2'
'x+1/2, y+1/2, z'
'-x+1/2, y+1/2, -z+1/2'
'-x, -y, -z'
'x, -y, z-1/2'
'-x+1/2, -y+1/2, -z'
'x+1/2, -y+1/2, z-1/2'

loop_
_atom_site_label
_atom_site_type_symbol
_atom_site_fract_x
_atom_site_fract_y
_atom_site_fract_z
_atom_site_U_iso_or_equiv
_atom_site_adp_type
_atom_site_occupancy
_atom_site_site_symmetry_order
_atom_site_calc_flag
_atom_site_refinement_flags_posn
_atom_site_refinement_flags_adp
_atom_site_refinement_flags_occupancy
_atom_site_disorder_assembly
_atom_site_disorder_group
Eu1 Eu 0.5000 0.63879(6) 0.7500 0.01428(17) Uani 1 2 d S T P . .
Eu2 Eu 0.64038(2) 0.82025(4) 0.85820(2) 0.01586(15) Uani 1 1 d . . . . .
O1 O 0.8154(3) 0.3914(6) 0.9703(3) 0.0209(14) Uani 1 1 d . . . . .
O2 O 0.9073(2) 0.2319(6) 0.7579(3) 0.0191(14) Uani 1 1 d . . . . .
O3 O 0.8803(4) 0.4215(6) 0.7523(3) 0.0372(18) Uani 1 1 d . . . . .
O4 O 1.0760(3) 0.3233(6) 0.9338(3) 0.0239(15) Uani 1 1 d . . . . .
O5 O 1.0259(3) 0.3093(5) 0.8280(3) 0.0176(13) Uani 1 1 d . . . . .
O6 O 0.6161(2) 0.0356(5) 0.8683(3) 0.0165(13) Uani 1 1 d . . . . .
O7 O 0.7116(3) -0.0084(6) 0.8774(4) 0.0387(19) Uani 1 1 d . . . . .
O8 O 0.5688(3) 0.4781(6) 0.7923(3) 0.0378(19) Uani 1 1 d . . . . .
O9 O 0.6197(3) 0.6118(6) 0.8671(4) 0.0357(18) Uani 1 1 d . . . . .
O10 O 0.7091(3) 0.7736(8) 0.9606(3) 0.043(2) Uani 1 1 d . . . . .
O11 O 0.4802(4) 0.5584(7) 0.8476(4) 0.052(2) Uani 1 1 d . . . . .
O12 O 0.7211(3) 0.7387(7) 0.8216(4) 0.047(2) Uani 1 1 d . . . . .
C1 C 0.8648(4) 0.3677(9) 0.9474(5) 0.025(2) Uani 1 1 d . . . . .
C2 C 0.8594(4) 0.3555(9) 0.8808(4) 0.022(2) Uani 1 1 d . . . . .
H2 H 0.8207 0.3576 0.8492 0.026 Uiso 1 1 calc R U . . .
C3 C 0.9121(4) 0.3396(8) 0.8597(4) 0.022(2) Uani 1 1 d . . . . .
C4 C 0.9689(4) 0.3342(8) 0.9059(4) 0.018(2) Uani 1 1 d . . . . .
C5 C 0.9708(4) 0.3541(9) 0.9736(4) 0.022(2) Uani 1 1 d . . . . .
H5 H 1.0093 0.3572 1.0056 0.026 Uiso 1 1 calc R U . . .
C6 C 0.9206(4) 0.3691(9) 0.9954(4) 0.026(2) Uani 1 1 d . . . . .
H6 H 0.9236 0.3799 1.0412 0.031 Uiso 1 1 calc R U . . .
C7 C 0.9003(4) 0.3320(9) 0.7853(5) 0.021(2) Uani 1 1 d . . . . .
C8 C 1.0266(4) 0.3208(8) 0.8893(4) 0.0144(18) Uani 1 1 d . . . . .
C9 C 0.7584(4) 0.3557(8) 0.9302(4) 0.019(2) Uani 1 1 d . . . . .
C10 C 0.7450(4) 0.2357(8) 0.9194(4) 0.0177(19) Uani 1 1 d . . . . .
H10 H 0.7758 0.1765 0.9345 0.021 Uiso 1 1 calc R U . . .
C11 C 0.6862(4) 0.1992(7) 0.8864(4) 0.0171(19) Uani 1 1 d . . . . .
C12 C 0.6428(4) 0.2872(8) 0.8622(4) 0.0148(18) Uani 1 1 d . . . . .
H12 H 0.6025 0.2644 0.8395 0.018 Uiso 1 1 calc R U . . .
C13 C 0.6587(4) 0.4109(8) 0.8715(4) 0.020(2) Uani 1 1 d . . . . .
C14 C 0.7160(4) 0.4450(8) 0.9077(4) 0.019(2) Uani 1 1 d . . . . .
H14 H 0.7259 0.5282 0.9169 0.023 Uiso 1 1 calc R U . . .
C15 C 0.6707(4) 0.0701(8) 0.8783(4) 0.018(2) Uani 1 1 d . . . . .
C16 C 0.6124(4) 0.5079(9) 0.8423(5) 0.028(2) Uani 1 1 d . . . . .
C17 C 0.7667(8) 0.7763(18) 0.9816(9) 0.028(5) Uani 0.5 1 d . U P A 4
H17A H 0.7912 0.8131 0.9567 0.033 Uiso 0.5 1 d R U P A 4

loop_
_atom_site_aniso_label
_atom_site_aniso_U_11
_atom_site_aniso_U_22
_atom_site_aniso_U_33
_atom_site_aniso_U_23
_atom_site_aniso_U_13
_atom_site_aniso_U_12
Eu1 0.0163(3) 0.0155(3) 0.0092(3) 0.000 0.0005(3) 0.000
Eu2 0.0119(2) 0.0143(2) 0.0180(3) -0.00299(18) -0.00136(18) 0.00005(18)
O1 0.017(3) 0.034(4) 0.008(3) -0.003(3) -0.002(3) -0.010(3)
O2 0.014(3) 0.023(3) 0.020(3) -0.004(3) 0.006(3) -0.002(3)
O3 0.071(5) 0.024(4) 0.022(4) -0.001(3) 0.023(4) 0.007(4)
O4 0.023(3) 0.030(4) 0.016(3) -0.007(3) 0.002(3) -0.003(3)
O5 0.016(3) 0.022(3) 0.014(3) -0.002(3) 0.001(3) -0.004(3)
O6 0.014(3) 0.011(3) 0.028(4) -0.004(3) 0.013(3) -0.003(2)
O7 0.013(3) 0.021(4) 0.070(5) -0.003(4) -0.008(3) -0.002(3)
O8 0.036(4) 0.035(5) 0.034(4) 0.011(3) -0.005(3) 0.013(3)
O9 0.051(5) 0.014(4) 0.048(5) 0.006(3) 0.024(4) 0.002(3)
O10 0.028(4) 0.064(5) 0.027(4) 0.005(4) -0.011(3) 0.005(4)
O11 0.074(6) 0.055(5) 0.036(5) 0.017(4) 0.031(4) -0.001(5)
O12 0.026(4) 0.055(5) 0.068(6) -0.025(4) 0.025(4) -0.001(4)
C1 0.016(5) 0.023(5) 0.038(6) 0.000(4) 0.010(4) -0.009(4)
C2 0.016(5) 0.045(6) 0.006(4) -0.006(4) 0.004(4) -0.017(4)
C3 0.024(5) 0.024(5) 0.017(5) -0.003(4) 0.003(4) -0.001(4)
C4 0.012(4) 0.030(5) 0.015(4) 0.001(4) 0.009(4) -0.008(4)
C5 0.017(5) 0.035(6) 0.011(4) 0.001(4) 0.000(4) -0.007(4)
C6 0.024(5) 0.038(6) 0.014(5) -0.012(4) 0.003(4) -0.011(4)
C7 0.013(4) 0.021(5) 0.030(5) 0.005(4) 0.006(4) 0.000(4)
C8 0.016(4) 0.019(5) 0.013(4) 0.001(4) 0.011(4) -0.002(4)
C9 0.024(5) 0.022(5) 0.016(5) -0.012(4) 0.015(4) -0.012(4)
C10 0.026(5) 0.015(5) 0.017(5) 0.004(4) 0.014(4) 0.005(4)
C11 0.024(5) 0.013(5) 0.016(4) -0.004(4) 0.009(4) -0.007(4)
C12 0.015(4) 0.024(5) 0.005(4) 0.001(3) 0.001(3) -0.001(4)
C13 0.025(5) 0.015(5) 0.017(5) 0.006(4) 0.002(4) 0.004(4)
C14 0.023(5) 0.013(5) 0.024(5) -0.002(4) 0.009(4) -0.002(4)
C15 0.016(5) 0.022(5) 0.013(4) 0.004(4) -0.002(4) 0.004(4)
C16 0.024(5) 0.024(6) 0.040(6) 0.025(5) 0.016(5) 0.010(5)
C17 0.019(8) 0.036(8) 0.020(8) 0.013(7) -0.008(6) -0.002(7)

loop_
_atom_type_symbol
_atom_type_description
_atom_type_scat_dispersion_real
_atom_type_scat_dispersion_imag
_atom_type_scat_source
C C 0.0033 0.0016 'International Tables Vol C Tables 4.2.6.8 and 6.1.1.4'
H H 0.0000 0.0000 'International Tables Vol C Tables 4.2.6.8 and 6.1.1.4'
O O 0.0106 0.0060 'International Tables Vol C Tables 4.2.6.8 and 6.1.1.4'
Eu Eu -0.1578 3.6682 'International Tables Vol C Tables 4.2.6.8 and 6.1.1.4'

loop_
_geom_angle_atom_site_label_1
_geom_angle_atom_site_label_2
_geom_angle_atom_site_label_3
_geom_angle
_geom_angle_site_symmetry_1
_geom_angle_site_symmetry_3
O8 Eu1 O8 83.7(4) . 2_656
O8 Eu1 O11 70.9(3) . .
O8 Eu1 O11 77.0(3) 2_656 .
O8 Eu1 O11 77.0(3) . 2_656
O8 Eu1 O11 70.9(3) 2_656 2_656
O11 Eu1 O11 136.5(4) . 2_656
O8 Eu1 O2 80.2(2) . 4_656
O8 Eu1 O2 143.2(2) 2_656 4_656
O11 Eu1 O2 127.0(3) . 4_656
O11 Eu1 O2 73.3(3) 2_656 4_656
O8 Eu1 O2 143.2(2) . 3_455
O8 Eu1 O2 80.2(2) 2_656 3_455
O11 Eu1 O2 73.3(3) . 3_455
O11 Eu1 O2 127.0(2) 2_656 3_455
O2 Eu1 O2 129.8(3) 4_656 3_455
O8 Eu1 O5 108.0(2) . 3_455
O8 Eu1 O5 146.3(2) 2_656 3_455
O11 Eu1 O5 77.4(2) . 3_455
O11 Eu1 O5 141.8(3) 2_656 3_455
O2 Eu1 O5 70.5(2) 4_656 3_455
O2 Eu1 O5 71.6(2) 3_455 3_455
O8 Eu1 O5 146.3(2) . 4_656
O8 Eu1 O5 108.0(2) 2_656 4_656
O11 Eu1 O5 141.8(3) . 4_656
O11 Eu1 O5 77.4(2) 2_656 4_656
O2 Eu1 O5 71.58(19) 4_656 4_656
O2 Eu1 O5 70.5(2) 3_455 4_656
O5 Eu1 O5 80.0(3) 3_455 4_656
O8 Eu1 C16 21.9(3) . .
O8 Eu1 C16 103.8(3) 2_656 .
O11 Eu1 C16 67.9(3) . .
O11 Eu1 C16 91.9(3) 2_656 .
O2 Eu1 C16 69.0(2) 4_656 .
O2 Eu1 C16 138.6(2) 3_455 .
O5 Eu1 C16 86.3(3) 3_455 .
O5 Eu1 C16 140.5(2) 4_656 .
O8 Eu1 C16 103.8(3) . 2_656
O8 Eu1 C16 21.9(3) 2_656 2_656
O11 Eu1 C16 91.9(3) . 2_656
O11 Eu1 C16 67.9(3) 2_656 2_656
O2 Eu1 C16 138.6(2) 4_656 2_656
O2 Eu1 C16 69.0(2) 3_455 2_656
O5 Eu1 C16 140.5(2) 3_455 2_656
O5 Eu1 C16 86.3(3) 4_656 2_656
C16 Eu1 C16 124.9(4) . 2_656
O8 Eu1 O9 44.9(2) . .
O8 Eu1 O9 124.6(2) 2_656 .
O11 Eu1 O9 68.6(2) . .
O11 Eu1 O9 107.2(2) 2_656 .
O2 Eu1 O9 59.67(18) 4_656 .
O2 Eu1 O9 125.79(19) 3_455 .
O5 Eu1 O9 63.69(18) 3_455 .
O5 Eu1 O9 126.00(18) 4_656 .
C16 Eu1 O9 23.0(2) . .
C16 Eu1 O9 146.5(3) 2_656 .
O8 Eu1 O9 124.6(2) . 2_656
O8 Eu1 O9 44.9(2) 2_656 2_656
O11 Eu1 O9 107.2(2) . 2_656
O11 Eu1 O9 68.6(2) 2_656 2_656
O2 Eu1 O9 125.79(19) 4_656 2_656
O2 Eu1 O9 59.67(18) 3_455 2_656
O5 Eu1 O9 126.00(18) 3_455 2_656
O5 Eu1 O9 63.69(18) 4_656 2_656
C16 Eu1 O9 146.5(3) . 2_656
C16 Eu1 O9 23.0(2) 2_656 2_656
O9 Eu1 O9 169.2(2) . 2_656
O10 Eu2 O9 79.3(3) . .
O10 Eu2 O12 79.8(3) . .
O9 Eu2 O12 81.5(3) . .
O10 Eu2 O4 77.7(2) . 3_455
O9 Eu2 O4 77.9(2) . 3_455
O12 Eu2 O4 151.9(3) . 3_455
O10 Eu2 O6 104.2(2) . 1_565
O9 Eu2 O6 150.9(2) . 1_565
O12 Eu2 O6 127.6(2) . 1_565
O4 Eu2 O6 74.8(2) 3_455 1_565
O10 Eu2 O7 76.7(3) . 1_565
O9 Eu2 O7 150.8(2) . 1_565
O12 Eu2 O7 78.2(3) . 1_565
O4 Eu2 O7 112.4(2) 3_455 1_565
O6 Eu2 O7 53.5(2) 1_565 1_565
O10 Eu2 O3 148.7(3) . 4_656
O9 Eu2 O3 121.2(2) . 4_656
O12 Eu2 O3 80.3(3) . 4_656
O4 Eu2 O3 126.9(2) 3_455 4_656
O6 Eu2 O3 70.2(2) 1_565 4_656
O7 Eu2 O3 75.7(2) 1_565 4_656
O10 Eu2 O5 127.3(2) . 3_455
O9 Eu2 O5 75.8(2) . 3_455
O12 Eu2 O5 139.0(2) . 3_455
O4 Eu2 O5 52.16(19) 3_455 3_455
O6 Eu2 O5 79.67(18) 1_565 3_455
O7 Eu2 O5 132.6(2) 1_565 3_455
O3 Eu2 O5 82.9(2) 4_656 3_455
O10 Eu2 O2 141.9(2) . 4_656
O9 Eu2 O2 70.3(2) . 4_656
O12 Eu2 O2 73.5(2) . 4_656
O4 Eu2 O2 116.17(19) 3_455 4_656
O6 Eu2 O2 113.60(19) 1_565 4_656
O7 Eu2 O2 122.3(2) 1_565 4_656
O3 Eu2 O2 50.9(2) 4_656 4_656
O5 Eu2 O2 66.86(18) 3_455 4_656
O10 Eu2 C15 90.1(3) . 1_565
O9 Eu2 C15 167.5(2) . 1_565
O12 Eu2 C15 103.3(3) . 1_565
O4 Eu2 C15 93.4(2) 3_455 1_565
O6 Eu2 C15 26.7(2) 1_565 1_565
O7 Eu2 C15 26.8(2) 1_565 1_565
O3 Eu2 C15 71.3(2) 4_656 1_565
O5 Eu2 C15 106.2(2) 3_455 1_565
O2 Eu2 C15 122.0(2) 4_656 1_565
O10 Eu2 C8 102.6(3) . 3_455
O9 Eu2 C8 76.5(2) . 3_455
O12 Eu2 C8 156.9(3) . 3_455
O4 Eu2 C8 25.7(2) 3_455 3_455
O6 Eu2 C8 74.5(2) 1_565 3_455
O7 Eu2 C8 124.9(2) 1_565 3_455
O3 Eu2 C8 105.2(2) 4_656 3_455
O5 Eu2 C8 26.5(2) 3_455 3_455
O2 Eu2 C8 92.3(2) 4_656 3_455
C15 Eu2 C8 99.6(2) 1_565 3_455
O10 Eu2 C7 154.5(3) . 4_656
O9 Eu2 C7 96.4(3) . 4_656
O12 Eu2 C7 74.7(3) . 4_656
O4 Eu2 C7 126.3(2) 3_455 4_656
O6 Eu2 C7 91.8(2) 1_565 4_656
O7 Eu2 C7 98.1(3) 1_565 4_656
O3 Eu2 C7 24.7(2) 4_656 4_656
O5 Eu2 C7 74.5(2) 3_455 4_656
O2 Eu2 C7 26.2(2) 4_656 4_656
C15 Eu2 C7 96.0(3) 1_565 4_656
C8 Eu2 C7 100.7(2) 3_455 4_656
C1 O1 C9 117.7(7) . .
C7 O2 Eu1 128.7(5) . 3_545
C7 O2 Eu2 91.4(5) . 4_646
Eu1 O2 Eu2 104.3(2) 3_545 4_646
C7 O3 Eu2 96.3(6) . 4_646
C8 O4 Eu2 96.2(5) . 3_545
C8 O5 Eu1 132.3(5) . 3_545
C8 O5 Eu2 91.6(5) . 3_545
Eu1 O5 Eu2 104.1(2) 3_545 3_545
C15 O6 Eu2 93.6(5) . 1_545
C15 O7 Eu2 93.4(5) . 1_545
C16 O8 Eu1 113.9(6) . .
C16 O9 Eu2 149.8(7) . .
C16 O9 Eu1 77.1(5) . .
Eu2 O9 Eu1 90.0(2) . .
C17 O10 C17 63.7(15) . 7_667
C17 O10 Eu2 132.9(10) . .
C17 O10 Eu2 161.4(10) 7_667 .
C2 C1 O1 121.7(8) . .
C2 C1 C6 122.5(9) . .
O1 C1 C6 115.5(8) . .
C1 C2 C3 119.3(8) . .
C1 C2 H2 120.4 . .
C3 C2 H2 120.4 . .
C4 C3 C2 120.6(8) . .
C4 C3 C7 125.2(8) . .
C2 C3 C7 114.1(7) . .
C3 C4 C5 116.5(8) . .
C3 C4 C8 125.0(8) . .
C5 C4 C8 118.2(8) . .
C6 C5 C4 123.9(8) . .
C6 C5 H5 118.0 . .
C4 C5 H5 118.0 . .
C5 C6 C1 116.9(8) . .
C5 C6 H6 121.5 . .
C1 C6 H6 121.5 . .
O3 C7 O2 121.3(9) . .
O3 C7 C3 118.2(9) . .
O2 C7 C3 120.3(8) . .
O3 C7 Eu2 59.0(5) . 4_646
O2 C7 Eu2 62.5(5) . 4_646
C3 C7 Eu2 171.8(6) . 4_646
O4 C8 O5 119.8(8) . .
O4 C8 C4 120.9(8) . .
O5 C8 C4 119.2(7) . .
O4 C8 Eu2 58.1(4) . 3_545
O5 C8 Eu2 61.8(4) . 3_545
C4 C8 Eu2 174.4(6) . 3_545
C10 C9 C14 122.1(8) . .
C10 C9 O1 120.1(8) . .
C14 C9 O1 117.6(8) . .
C9 C10 C11 120.4(8) . .
C9 C10 H10 119.8 . .
C11 C10 H10 119.8 . .
C12 C11 C10 118.8(8) . .
C12 C11 C15 120.6(8) . .
C10 C11 C15 120.6(8) . .
C11 C12 C13 119.6(8) . .
C11 C12 H12 120.2 . .
C13 C12 H12 120.2 . .
C14 C13 C12 120.7(8) . .
C14 C13 C16 119.2(9) . .
C12 C13 C16 120.1(8) . .
C9 C14 C13 118.3(8) . .
C9 C14 H14 120.8 . .
C13 C14 H14 120.8 . .
O6 C15 O7 119.6(8) . .
O6 C15 C11 120.4(8) . .
O7 C15 C11 119.9(8) . .
O6 C15 Eu2 59.8(4) . 1_545
O7 C15 Eu2 59.8(5) . 1_545
C11 C15 Eu2 178.2(6) . 1_545
O9 C16 O8 124.1(8) . .
O9 C16 C13 118.8(9) . .
O8 C16 C13 117.0(9) . .
O9 C16 Eu1 80.0(5) . .
O8 C16 Eu1 44.2(4) . .
C13 C16 Eu1 161.2(8) . .
O10 C17 O10 116.3(15) . 7_667
O10 C17 C17 59.0(13) . 7_667
O10 C17 C17 57.2(12) 7_667 7_667
O10 C17 H17A 122.5 . .
O10 C17 H17A 121.2 7_667 .
C17 C17 H17A 178.4 7_667 .

loop_
_geom_bond_atom_site_label_1
_geom_bond_atom_site_label_2
_geom_bond_distance
_geom_bond_site_symmetry_2
Eu1 O8 2.375(6) .
Eu1 O8 2.375(6) 2_656
Eu1 O11 2.386(7) .
Eu1 O11 2.386(7) 2_656
Eu1 O2 2.417(6) 4_656
Eu1 O2 2.417(6) 3_455
Eu1 O5 2.449(6) 3_455
Eu1 O5 2.449(6) 4_656
Eu1 C16 3.116(9) .
Eu1 C16 3.116(9) 2_656
Eu1 O9 3.148(7) .
Eu1 O9 3.148(7) 2_656
Eu2 O10 2.337(6) .
Eu2 O9 2.361(7) .
Eu2 O12 2.378(7) .
Eu2 O4 2.458(6) 3_455
Eu2 O6 2.458(5) 1_565
Eu2 O7 2.459(6) 1_565
Eu2 O3 2.491(6) 4_656
Eu2 O5 2.537(6) 3_455
Eu2 O2 2.562(6) 4_656
Eu2 C15 2.839(9) 1_565
Eu2 C8 2.877(8) 3_455
Eu2 C7 2.888(10) 4_656
O1 C1 1.381(11) .
O1 C9 1.402(10) .
O2 C7 1.274(11) .
O2 Eu1 2.417(6) 3_545
O2 Eu2 2.562(6) 4_646
O3 C7 1.216(11) .
O3 Eu2 2.491(6) 4_646
O4 C8 1.253(10) .
O4 Eu2 2.458(6) 3_545
O5 C8 1.286(10) .
O5 Eu1 2.449(6) 3_545
O5 Eu2 2.537(6) 3_545
O6 C15 1.276(10) .
O6 Eu2 2.458(5) 1_545
O7 C15 1.283(11) .
O7 Eu2 2.459(6) 1_545
O8 C16 1.273(12) .
O9 C16 1.247(12) .
O10 C17 1.277(19) .
O10 C17 1.303(18) 7_667
C1 C2 1.371(12) .
C1 C6 1.391(12) .
C2 C3 1.417(13) .
C2 H2 0.9500 .
C3 C4 1.393(12) .
C3 C7 1.507(13) .
C4 C5 1.422(12) .
C4 C8 1.475(12) .
C5 C6 1.371(13) .
C5 H5 0.9500 .
C6 H6 0.9500 .
C7 Eu2 2.888(10) 4_646
C8 Eu2 2.877(8) 3_545
C9 C10 1.361(12) .
C9 C14 1.373(12) .
C10 C11 1.396(12) .
C10 H10 0.9500 .
C11 C12 1.382(12) .
C11 C15 1.463(12) .
C12 C13 1.410(13) .
C12 H12 0.9500 .
C13 C14 1.378(12) .
C13 C16 1.510(12) .
C14 H14 0.9500 .
C15 Eu2 2.839(9) 1_545
C17 O10 1.303(18) 7_667
C17 C17 1.36(4) 7_667
C17 H17A 0.9600 .

loop_
_platon_squeeze_void_nr
_platon_squeeze_void_average_x
_platon_squeeze_void_average_y
_platon_squeeze_void_average_z
_platon_squeeze_void_volume
_platon_squeeze_void_count_electrons
_platon_squeeze_void_content
1 0.006 -0.016 -0.006 2127 760 ' '
